data_4504161
loop_
_publ_author_name
'Hu, De-Xin'
'Luo, Feng'
'Che, Yun-Xia'
'Zheng, Ji-Min'

_publ_section_title
;
 Construction of Lanthanide Metal&#x2212;Organic Frameworks by Flexible
 Aliphatic Dicarboxylate Ligands Plus a Rigidm-Phthalic Acid Ligand
;
_journal_issue 9
_journal_name_full 'Crystal Growth &amp; Design'
_journal_page_first 1733
_journal_paper_doi 10.1021/cg0608615
_journal_volume 7
_journal_year 2007
_chemical_formula_sum 'C9 H10 Gd O7'
_chemical_formula_weight 387.42
_chemical_name_systematic
; 
 ? 
;
_space_group_IT_number 15
_symmetry_cell_setting monoclinic
_symmetry_space_group_name_Hall '-C 2yc'
_symmetry_space_group_name_H-M 'C 1 2/c 1'
_atom_sites_solution_hydrogens geom
_atom_sites_solution_primary direct
_atom_sites_solution_secondary difmap
_audit_creation_method SHELXL-97
_cell_angle_alpha 90.00
_cell_angle_beta 95.276(2)
_cell_angle_gamma 90.00
_cell_formula_units_Z 8
_cell_length_a 17.4826(19)
_cell_length_b 14.2661(16)
_cell_length_c 8.3567(13)
_cell_measurement_reflns_used 3664
_cell_measurement_temperature 294(2)
_cell_measurement_theta_max 28.19
_cell_measurement_theta_min 2.86
_cell_volume 2075.4(5)
_computing_cell_refinement 'Bruker SMART'
_computing_data_collection 'Bruker SMART'
_computing_data_reduction 'Bruker SAINT'
_computing_molecular_graphics 'Bruker SHELXTL'
_computing_publication_material 'Bruker SHELXTL'
_computing_structure_refinement 'SHELXL-97 (Sheldrick, 1997)'
_computing_structure_solution 'SHELXS-97 (Sheldrick, 1990)'
_diffrn_ambient_temperature 294(2)
_diffrn_measured_fraction_theta_full 0.947
_diffrn_measured_fraction_theta_max 0.947
_diffrn_measurement_device_type 'CCD area detector'
_diffrn_measurement_method 'phi and omega scans'
_diffrn_radiation_monochromator graphite
_diffrn_radiation_source 'fine-focus sealed tube'
_diffrn_radiation_type MoK\a
_diffrn_radiation_wavelength 0.71073
_diffrn_reflns_av_R_equivalents 0.0414
_diffrn_reflns_av_sigmaI/netI 0.0409
_diffrn_reflns_limit_h_max 23
_diffrn_reflns_limit_h_min -17
_diffrn_reflns_limit_k_max 18
_diffrn_reflns_limit_k_min -15
_diffrn_reflns_limit_l_max 10
_diffrn_reflns_limit_l_min -11
_diffrn_reflns_number 6378
_diffrn_reflns_theta_full 28.34
_diffrn_reflns_theta_max 28.34
_diffrn_reflns_theta_min 1.85
_exptl_absorpt_coefficient_mu 6.413
_exptl_absorpt_correction_T_max 0.4268
_exptl_absorpt_correction_T_min 0.3603
_exptl_absorpt_correction_type multi-scan
_exptl_crystal_colour Colourless
_exptl_crystal_density_diffrn 2.480
_exptl_crystal_density_meas ?
_exptl_crystal_density_method 'not measured'
_exptl_crystal_description Block
_exptl_crystal_F_000 1472
_exptl_crystal_size_max 0.20
_exptl_crystal_size_mid 0.18
_exptl_crystal_size_min 0.16
_refine_diff_density_max 0.990
_refine_diff_density_min -1.358
_refine_diff_density_rms 0.172
_refine_ls_extinction_method none
_refine_ls_goodness_of_fit_ref 1.038
_refine_ls_hydrogen_treatment constr
_refine_ls_matrix_type full
_refine_ls_number_parameters 155
_refine_ls_number_reflns 2449
_refine_ls_number_restraints 3
_refine_ls_restrained_S_all 12.311
_refine_ls_R_factor_all 0.0307
_refine_ls_R_factor_gt 0.0232
_refine_ls_shift/su_max 0.000
_refine_ls_shift/su_mean 0.000
_refine_ls_structure_factor_coef Fsqd
_refine_ls_weighting_details 'calc w=1/[\s^2^(Fo^2^)+(0.0253P)^2^+0.0000P] where P=(Fo^2^+2Fc^2^)/3'
_refine_ls_weighting_scheme calc
_refine_ls_wR_factor_gt 0.0528
_refine_ls_wR_factor_ref 0.0556
_reflns_number_gt 2087
_reflns_number_total 2449
_reflns_threshold_expression >2sigma(I)
_cod_data_source_file cg0608615si20061128_070837.cif
_cod_data_source_block 060517c
_cod_depositor_comments
;
The following automatic conversions were performed:

'_symmetry_cell_setting' value 'Monoclinic' changed to 'monoclinic'
according to /home/saulius/struct/CIF-dictionaries/cif_core.dic
dictionary named 'cif_core.dic' version 2.4.1 from
2010-06-29.

'_exptl_absorpt_correction_type' value 'Multi-Scan'
changed to 'multi-scan' according to
/home/saulius/struct/CIF-dictionaries/cif_core.dic dictionary named
'cif_core.dic' version 2.4.1 from
2010-06-29.

'_refine_ls_hydrogen_treatment' value 'CONSTR' changed
to 'constr' according to
/home/saulius/struct/CIF-dictionaries/cif_core.dic dictionary named
'cif_core.dic' version 2.4.1 from 2010-06-29.

Automatic conversion script
Id: cif_fix_values 1715 2011-07-08 13:25:40Z adriana 

The following automatic conversions were performed:

'_exptl_crystal_density_meas' value 'none' was changed to '?' - the
value is perceived as not measured.

Automatic conversion script
Id: cif_fix_values 3008 2015-01-20 13:52:24Z robertas 
;
_cod_original_sg_symbol_H-M C2/c
_cod_database_code 4504161

loop_
_symmetry_equiv_pos_as_xyz
'x, y, z'
'-x, y, -z+1/2'
'x+1/2, y+1/2, z'
'-x+1/2, y+1/2, -z+1/2'
'-x, -y, -z'
'x, -y, z-1/2'
'-x+1/2, -y+1/2, -z'
'x+1/2, -y+1/2, z-1/2'

loop_
_atom_site_label
_atom_site_type_symbol
_atom_site_fract_x
_atom_site_fract_y
_atom_site_fract_z
_atom_site_U_iso_or_equiv
_atom_site_adp_type
_atom_site_occupancy
_atom_site_symmetry_multiplicity
_atom_site_calc_flag
_atom_site_refinement_flags
C1 C 0.133(2) 0.171(3) 0.661(5) 0.015(9) Uani 1 1 d .
C2 C 0.064(2) 0.119(3) 0.707(6) 0.017(9) Uani 1 1 d .
C3 C 0.063(3) 0.022(3) 0.707(7) 0.027(12) Uani 1 1 d .
H3 H 0.1059 -0.0111 0.6779 0.033 Uiso 1 1 calc R
C4 C 0.0000 -0.026(5) 0.7500 0.032(19) Uani 1 2 d S
H4 H 0.0000 -0.0912 0.7500 0.039 Uiso 1 2 calc SR
C5 C 0.0000 0.167(4) 0.7500 0.015(12) Uani 1 2 d S
H5 H 0.0000 0.2322 0.7500 0.018 Uiso 1 2 calc SR
C6 C 0.195(2) 0.201(3) 0.218(5) 0.015(9) Uani 1 1 d .
C7 C 0.152(3) 0.251(4) 0.085(6) 0.025(11) Uani 1 1 d .
H7C H 0.1461 0.2091 -0.0072 0.030 Uiso 1 1 calc RD
H7B H 0.1832 0.3035 0.0553 0.030 Uiso 1 1 calc R
C8 C 0.073(3) 0.288(3) 0.116(6) 0.023(10) Uani 1 1 d .
H8A H 0.0335 0.2500 0.0573 0.027 Uiso 1 1 calc R
H8B H 0.0660 0.2827 0.2294 0.027 Uiso 1 1 calc R
C9 C 0.061(3) 0.390(3) 0.065(6) 0.025(11) Uani 1 1 d .
H9A H 0.0746 0.3965 -0.0449 0.030 Uiso 1 1 calc R
H9B H 0.0073 0.4057 0.0655 0.030 Uiso 1 1 calc R
C10 C 0.108(2) 0.458(3) 0.169(5) 0.016(9) Uani 1 1 d .
Gd1 Gd 0.20259(11) 0.37065(13) 0.5221(2) 0.0114(8) Uani 1 1 d .
O1 O 0.1275(17) 0.256(2) 0.637(4) 0.021(7) Uani 1 1 d .
O2 O 0.1937(17) 0.123(2) 0.651(4) 0.019(7) Uani 1 1 d .
O3 O 0.1949(16) 0.232(2) 0.360(3) 0.016(6) Uani 1 1 d .
O4 O 0.2353(19) 0.1305(19) 0.194(4) 0.021(7) Uani 1 1 d .
O5 O 0.1432(19) 0.430(2) 0.296(4) 0.025(8) Uani 1 1 d .
O6 O 0.1089(17) 0.542(2) 0.125(4) 0.022(7) Uani 1 1 d .
O7 O 0.2654(18) 0.517(2) 0.564(4) 0.022(7) Uani 1 1 d D
H7D H 0.2651 0.5512 0.4816 0.027 Uiso 1 1 d RD
H8C H 0.2788 0.5469 0.6502 0.027 Uiso 1 1 d R

loop_
_atom_site_aniso_label
_atom_site_aniso_U_11
_atom_site_aniso_U_22
_atom_site_aniso_U_33
_atom_site_aniso_U_23
_atom_site_aniso_U_13
_atom_site_aniso_U_12
C1 0.02(2) 0.02(2) 0.01(2) -0.002(18) 0.003(17) 0.000(17)
C2 0.02(2) 0.02(2) 0.02(2) 0.00(2) 0.005(18) -0.002(17)
C3 0.02(3) 0.02(3) 0.04(3) 0.00(2) 0.01(2) 0.003(19)
C4 0.03(4) 0.01(3) 0.06(5) 0.000 0.02(4) 0.000
C5 0.02(3) 0.01(3) 0.02(3) 0.000 0.01(3) 0.000
C6 0.01(2) 0.02(2) 0.01(2) 0.003(18) 0.002(17) -0.004(16)
C7 0.03(3) 0.03(3) 0.02(2) 0.00(2) 0.00(2) 0.01(2)
C8 0.02(2) 0.02(2) 0.03(3) 0.00(2) 0.00(2) -0.003(18)
C9 0.02(2) 0.02(2) 0.03(3) 0.01(2) -0.01(2) 0.001(19)
C10 0.01(2) 0.02(2) 0.02(2) 0.003(19) 0.005(18) 0.001(17)
Gd1 0.0125(12) 0.0106(12) 0.0113(11) -0.0001(8) 0.0026(8) 0.0007(8)
O1 0.022(17) 0.015(16) 0.028(18) 0.002(14) 0.013(14) -0.003(12)
O2 0.016(16) 0.021(18) 0.023(16) 0.004(14) 0.010(13) 0.005(12)
O3 0.018(16) 0.015(15) 0.014(14) -0.003(13) 0.000(12) 0.001(12)
O4 0.032(19) 0.017(18) 0.015(15) -0.005(13) 0.001(14) 0.008(13)
O5 0.03(2) 0.020(17) 0.019(17) 0.001(15) -0.008(15) 0.000(14)
O6 0.019(17) 0.018(17) 0.031(19) 0.010(15) 0.005(15) 0.000(13)
O7 0.034(19) 0.020(17) 0.014(15) -0.001(14) 0.001(14) -0.009(14)

loop_
_atom_type_symbol
_atom_type_description
_atom_type_scat_dispersion_real
_atom_type_scat_dispersion_imag
_atom_type_scat_source
C C 0.0033 0.0016 'International Tables Vol C Tables 4.2.6.8 and 6.1.1.4'
H H 0.0000 0.0000 'International Tables Vol C Tables 4.2.6.8 and 6.1.1.4'
Gd Gd -0.1653 3.9035 'International Tables Vol C Tables 4.2.6.8 and 6.1.1.4'
O O 0.0106 0.0060 'International Tables Vol C Tables 4.2.6.8 and 6.1.1.4'

loop_
_geom_angle_atom_site_label_1
_geom_angle_atom_site_label_2
_geom_angle_atom_site_label_3
_geom_angle
_geom_angle_site_symmetry_1
_geom_angle_site_symmetry_3
O1 C1 O2 125(4) . .
O1 C1 C2 118(4) . .
O2 C1 C2 117(4) . .
C3 C2 C5 119(4) . .
C3 C2 C1 120(4) . .
C5 C2 C1 121(4) . .
C4 C3 C2 120(5) . .
C4 C3 H3 120.0 . .
C2 C3 H3 120.0 . .
C3 C4 C3 121(6) . 2_556
C3 C4 H4 119.7 . .
C3 C4 H4 119.7 2_556 .
C2 C5 C2 120(6) . 2_556
C2 C5 H5 119.8 . .
C2 C5 H5 119.8 2_556 .
O4 C6 O3 118(4) . .
O4 C6 C7 122(4) . .
O3 C6 C7 120(4) . .
O4 C6 Gd1 61(2) . 7_556
O3 C6 Gd1 58(2) . 7_556
C7 C6 Gd1 170(3) . 7_556
C6 C7 C8 117(4) . .
C6 C7 H7C 108.1 . .
C8 C7 H7C 108.1 . .
C6 C7 H7B 108.1 . .
C8 C7 H7B 108.1 . .
H7C C7 H7B 107.3 . .
C9 C8 C7 112(4) . .
C9 C8 H8A 109.1 . .
C7 C8 H8A 109.1 . .
C9 C8 H8B 109.1 . .
C7 C8 H8B 109.1 . .
H8A C8 H8B 107.9 . .
C10 C9 C8 114(4) . .
C10 C9 H9A 108.8 . .
C8 C9 H9A 108.8 . .
C10 C9 H9B 108.8 . .
C8 C9 H9B 108.8 . .
H9A C9 H9B 107.7 . .
O5 C10 O6 123(4) . .
O5 C10 C9 119(4) . .
O6 C10 C9 118(4) . .
O5 Gd1 O6 79.6(12) . 6_566
O5 Gd1 O1 111.9(12) . .
O6 Gd1 O1 77.3(11) 6_566 .
O5 Gd1 O7 88.1(11) . .
O6 Gd1 O7 78.5(11) 6_566 .
O1 Gd1 O7 144.9(10) . .
O5 Gd1 O3 80.6(11) . .
O6 Gd1 O3 131.2(11) 6_566 .
O1 Gd1 O3 69.7(10) . .
O7 Gd1 O3 144.4(10) . .
O5 Gd1 O2 78.2(11) . 7_556
O6 Gd1 O2 143.6(10) 6_566 7_556
O1 Gd1 O2 138.1(10) . 7_556
O7 Gd1 O2 72.3(10) . 7_556
O3 Gd1 O2 72.4(10) . 7_556
O5 Gd1 O3 146.2(10) . 7_556
O6 Gd1 O3 134.1(11) 6_566 7_556
O1 Gd1 O3 80.6(10) . 7_556
O7 Gd1 O3 98.9(10) . 7_556
O3 Gd1 O3 74.7(11) . 7_556
O2 Gd1 O3 72.7(10) 7_556 7_556
O5 Gd1 O4 157.8(10) . 7_556
O6 Gd1 O4 84.9(11) 6_566 7_556
O1 Gd1 O4 79.6(11) . 7_556
O7 Gd1 O4 73.2(10) . 7_556
O3 Gd1 O4 121.7(9) . 7_556
O2 Gd1 O4 106.4(11) 7_556 7_556
O3 Gd1 O4 51.7(9) 7_556 7_556
O5 Gd1 C6 169.1(11) . 7_556
O6 Gd1 C6 109.0(12) 6_566 7_556
O1 Gd1 C6 77.2(11) . 7_556
O7 Gd1 C6 87.2(11) . 7_556
O3 Gd1 C6 97.7(11) . 7_556
O2 Gd1 C6 91.0(11) 7_556 7_556
O3 Gd1 C6 26.0(10) 7_556 7_556
O4 Gd1 C6 25.8(10) 7_556 7_556
O5 Gd1 Gd1 115.2(8) . 7_556
O6 Gd1 Gd1 148.4(8) 6_566 7_556
O1 Gd1 Gd1 71.4(7) . 7_556
O7 Gd1 Gd1 127.2(8) . 7_556
O3 Gd1 Gd1 37.8(7) . 7_556
O2 Gd1 Gd1 67.9(7) 7_556 7_556
O3 Gd1 Gd1 36.9(7) 7_556 7_556
O4 Gd1 Gd1 86.1(6) 7_556 7_556
C6 Gd1 Gd1 60.8(9) 7_556 7_556
C1 O1 Gd1 135(3) . .
C1 O2 Gd1 134(3) . 7_556
C6 O3 Gd1 144(3) . .
C6 O3 Gd1 96(2) . 7_556
Gd1 O3 Gd1 105.3(11) . 7_556
C6 O4 Gd1 93(3) . 7_556
C10 O5 Gd1 177(3) . .
C10 O6 Gd1 131(3) . 6_565
Gd1 O7 H7D 114.8 . .
Gd1 O7 H8C 131.0 . .
H7D O7 H8C 112.4 . .

loop_
_geom_bond_atom_site_label_1
_geom_bond_atom_site_label_2
_geom_bond_distance
_geom_bond_site_symmetry_2
C1 O1 1.24(5) .
C1 O2 1.26(5) .
C1 C2 1.50(6) .
C2 C3 1.38(6) .
C2 C5 1.39(5) .
C3 C4 1.38(6) .
C3 H3 0.9300 .
C4 C3 1.38(6) 2_556
C4 H4 0.9300 .
C5 C2 1.39(5) 2_556
C5 H5 0.9300 .
C6 O4 1.25(5) .
C6 O3 1.27(5) .
C6 C7 1.47(6) .
C6 Gd1 2.87(4) 7_556
C7 C8 1.54(6) .
C7 H7C 0.9700 .
C7 H7B 0.9700 .
C8 C9 1.52(6) .
C8 H8A 0.9700 .
C8 H8B 0.9700 .
C9 C10 1.50(6) .
C9 H9A 0.9700 .
C9 H9B 0.9700 .
C10 O5 1.24(5) .
C10 O6 1.25(5) .
Gd1 O5 2.24(3) .
Gd1 O6 2.29(3) 6_566
Gd1 O1 2.35(3) .
Gd1 O7 2.37(3) .
Gd1 O3 2.40(3) .
Gd1 O2 2.43(3) 7_556
Gd1 O3 2.45(3) 7_556
Gd1 O4 2.52(3) 7_556
Gd1 C6 2.87(4) 7_556
Gd1 Gd1 3.853(4) 7_556
O2 Gd1 2.43(3) 7_556
O3 Gd1 2.45(3) 7_556
O4 Gd1 2.52(3) 7_556
O6 Gd1 2.29(3) 6_565
O7 H7D 0.8454 .
O7 H8C 0.8491 .

loop_
_geom_torsion_atom_site_label_1
_geom_torsion_atom_site_label_2
_geom_torsion_atom_site_label_3
_geom_torsion_atom_site_label_4
_geom_torsion
_geom_torsion_site_symmetry_1
_geom_torsion_site_symmetry_4
O1 C1 C2 C3 168(5) . .
O2 C1 C2 C3 -12(7) . .
O1 C1 C2 C5 -12(6) . .
O2 C1 C2 C5 168(4) . .
C5 C2 C3 C4 0(7) . .
C1 C2 C3 C4 180(4) . .
C2 C3 C4 C3 0(4) . 2_556
C3 C2 C5 C2 0(4) . 2_556
C1 C2 C5 C2 -180(5) . 2_556
O4 C6 C7 C8 142(4) . .
O3 C6 C7 C8 -42(6) . .
Gd1 C6 C7 C8 -115(17) 7_556 .
C6 C7 C8 C9 132(5) . .
C7 C8 C9 C10 -70(5) . .
C8 C9 C10 O5 -9(6) . .
C8 C9 C10 O6 172(4) . .
O2 C1 O1 Gd1 13(7) . .
C2 C1 O1 Gd1 -167(3) . .
O5 Gd1 O1 C1 114(4) . .
O6 Gd1 O1 C1 -172(4) 6_566 .
O7 Gd1 O1 C1 -125(4) . .
O3 Gd1 O1 C1 44(4) . .
O2 Gd1 O1 C1 18(5) 7_556 .
O3 Gd1 O1 C1 -33(4) 7_556 .
O4 Gd1 O1 C1 -85(4) 7_556 .
C6 Gd1 O1 C1 -59(4) 7_556 .
Gd1 Gd1 O1 C1 4(4) 7_556 .
O1 C1 O2 Gd1 -36(7) . 7_556
C2 C1 O2 Gd1 145(3) . 7_556
O4 C6 O3 Gd1 135(4) . .
C7 C6 O3 Gd1 -41(7) . .
Gd1 C6 O3 Gd1 127(5) 7_556 .
O4 C6 O3 Gd1 8(4) . 7_556
C7 C6 O3 Gd1 -169(4) . 7_556
O5 Gd1 O3 C6 32(5) . .
O6 Gd1 O3 C6 99(5) 6_566 .
O1 Gd1 O3 C6 150(5) . .
O7 Gd1 O3 C6 -41(5) . .
O2 Gd1 O3 C6 -49(5) 7_556 .
O3 Gd1 O3 C6 -125(5) 7_556 .
O4 Gd1 O3 C6 -147(4) 7_556 .
C6 Gd1 O3 C6 -137(4) 7_556 .
Gd1 Gd1 O3 C6 -125(5) 7_556 .
O5 Gd1 O3 Gd1 156.9(13) . 7_556
O6 Gd1 O3 Gd1 -136.0(13) 6_566 7_556
O1 Gd1 O3 Gd1 -85.5(12) . 7_556
O7 Gd1 O3 Gd1 83.8(19) . 7_556
O2 Gd1 O3 Gd1 76.3(11) 7_556 7_556
O3 Gd1 O3 Gd1 0.0 7_556 7_556
O4 Gd1 O3 Gd1 -22.4(15) 7_556 7_556
C6 Gd1 O3 Gd1 -12.2(12) 7_556 7_556
O3 C6 O4 Gd1 -7(4) . 7_556
C7 C6 O4 Gd1 169(4) . 7_556
O6 C10 O5 Gd1 168(48) . .
C9 C10 O5 Gd1 -12(54) . .
O6 Gd1 O5 C10 -97(51) 6_566 .
O1 Gd1 O5 C10 -26(52) . .
O7 Gd1 O5 C10 -176(51) . .
O3 Gd1 O5 C10 38(51) . .
O2 Gd1 O5 C10 112(51) 7_556 .
O3 Gd1 O5 C10 81(52) 7_556 .
O4 Gd1 O5 C10 -144(50) 7_556 .
C6 Gd1 O5 C10 119(50) 7_556 .
Gd1 Gd1 O5 C10 53(52) 7_556 .
O5 C10 O6 Gd1 74(6) . 6_565
C9 C10 O6 Gd1 -107(4) . 6_565
